data_7201360
loop_
_publ_author_name
'Neumann, Marcus Aurelius'
'Perrin, Marc-Antoine'

_publ_section_title
;
 Can crystal structure prediction guide experimentalists to a new
 polymorph of paracetamol?
;
_journal_issue 11
_journal_name_full CrystEngComm
_journal_page_first 2475
_journal_paper_doi 10.1039/b909819d
_journal_volume 11
_journal_year 2009
_space_group_IT_number 54
_symmetry_cell_setting orthorhombic
_symmetry_Int_Tables_number 54
_symmetry_space_group_name_Hall '-P 2a 2ac'
_symmetry_space_group_name_H-M 'P c c a'
_cell_angle_alpha 90.000000
_cell_angle_beta 90.000000
_cell_angle_gamma 90.000000
_cell_length_a 29.845605
_cell_length_b 8.628323
_cell_length_c 11.624413
_cell_volume 2993.490
_cod_data_source_file b909819d.txt
_cod_data_source_block 12
_cod_struct_determination_method theoretical
_cod_database_code 7201360

loop_
_symmetry_equiv_pos_site_id
_symmetry_equiv_pos_as_xyz
1 x,y,z
2 -x+1/2,-y,z
3 -x,y,-z+1/2
4 x+1/2,-y,-z+1/2
5 -x,-y,-z
6 x+1/2,y,-z
7 x,-y,z+1/2
8 -x+1/2,y,z+1/2

loop_
_atom_site_label
_atom_site_type_symbol
_atom_site_fract_x
_atom_site_fract_y
_atom_site_fract_z
C0_0 C 0.567436 0.184446 0.721964
C1_0 C 0.549124 0.178868 0.832846
C2_0 C 0.586801 0.050357 0.675872
N3_0 N 0.564256 0.316001 0.649762
C4_0 C 0.547925 0.039747 0.893320
H5_0 H 0.534676 0.282451 0.870266
C6_0 C 0.585632 -0.088421 0.736481
H7_0 H 0.603366 0.054867 0.592529
C8_0 C 0.559156 0.465999 0.680395
H9_0 H 0.564502 0.291984 0.563207
C10_0 C 0.564666 -0.096392 0.844039
H11_0 H 0.533008 0.035681 0.978639
H12_0 H 0.601693 -0.190823 0.701027
C13_0 C 0.549913 0.576931 0.583541
O14_0 O 0.561375 0.510162 0.783333
O15_0 O 0.560414 -0.233562 0.902263
H16_0 H 0.518817 0.639872 0.602366
H17_0 H 0.576894 0.662458 0.577956
H18_0 H 0.547139 0.519486 0.500071
H19_0 H 0.563038 -0.324667 0.847683
H16_1 H 0.660265 0.133871 0.804814
C13_1 C 0.692396 0.078410 0.825229
C8_1 C 0.685963 -0.034707 0.922481
H17_1 H 0.704433 0.022777 0.746531
H18_1 H 0.715884 0.168959 0.852095
N3_1 N 0.683723 -0.185385 0.891118
O14_1 O 0.682668 0.008395 1.025346
C0_1 C 0.679849 -0.317649 0.962570
H9_1 H 0.683611 -0.208351 0.804373
C1_1 C 0.659920 -0.450125 0.915563
C2_1 C 0.697412 -0.324380 1.074103
C4_1 C 0.659556 -0.589057 0.976033
H5_1 H 0.644262 -0.444932 0.831175
C6_1 C 0.696780 -0.463298 1.134811
H7_1 H 0.712771 -0.222428 1.111747
C10_1 C 0.679393 -0.598042 1.084945
H11_1 H 0.643563 -0.690492 0.938619
H12_1 H 0.711294 -0.469113 1.220492
O15_1 O 0.682146 -0.735390 1.143913
H19_1 H 0.680934 -0.826964 1.089213
